data_7110166
loop_
_publ_author_name
'Pengfei Ai'
'Andreas A. Danopoulos'
'Pierre Braunstein'
'Kirill Yu. Monakhovc'

_publ_section_title
;
 A novel, rigid diphosphine with an active NHC spacer; di- and trinuclear
 complexes of d10 coinage metals
;
_journal_name_full Chem.Commun.
_journal_page_first 103
_journal_paper_doi 10.1039/c3cc47370h
_journal_volume 50
_journal_year 2013
_chemical_formula_moiety 'C38 H76 Ag3 N4 P4, 3(C F3 O3 S), 2(C H2 Cl2)'
_chemical_formula_sum 'C43 H80 Ag3 Cl4 F9 N4 O9 P4 S3'
_chemical_formula_weight 1653.58
_chemical_name_systematic
;
 ?
;
_space_group_IT_number 62
_symmetry_cell_setting orthorhombic
_symmetry_space_group_name_Hall '-P 2ac 2n'
_symmetry_space_group_name_H-M 'P n m a'
_atom_sites_solution_hydrogens geom
_atom_sites_solution_primary direct
_atom_sites_solution_secondary difmap
_audit_creation_method SHELXL-97
_cell_angle_alpha 90.00
_cell_angle_beta 90.00
_cell_angle_gamma 90.00
_cell_formula_units_Z 4
_cell_length_a 16.5334(6)
_cell_length_b 15.6264(5)
_cell_length_c 25.5667(7)
_cell_measurement_reflns_used 8880
_cell_measurement_temperature 173(2)
_cell_measurement_theta_max 30.95
_cell_measurement_theta_min 2.40
_cell_volume 6605.3(4)
_computing_cell_refinement 'Bruker SAINT'
_computing_data_collection 'Bruker APEX2'
_computing_data_reduction 'Bruker SAINT'
_computing_molecular_graphics 'Bruker SHELXTL'
_computing_publication_material 'Bruker SHELXTL'
_computing_structure_refinement 'SHELXL-97 (Sheldrick, 2008)'
_computing_structure_solution 'SHELXS-97 (Sheldrick, 2008)'
_diffrn_ambient_temperature 173(2)
_diffrn_measured_fraction_theta_full 0.998
_diffrn_measured_fraction_theta_max 0.998
_diffrn_measurement_device_type 'Bruker APEX-II CCD'
_diffrn_measurement_method '\f and \w scans'
_diffrn_radiation_monochromator triumph
_diffrn_radiation_source 'sealed tube'
_diffrn_radiation_type MoK\a
_diffrn_radiation_wavelength 0.71073
_diffrn_reflns_av_R_equivalents 0.0382
_diffrn_reflns_av_sigmaI/netI 0.0495
_diffrn_reflns_limit_h_max 16
_diffrn_reflns_limit_h_min -23
_diffrn_reflns_limit_k_max 20
_diffrn_reflns_limit_k_min -22
_diffrn_reflns_limit_l_max 36
_diffrn_reflns_limit_l_min -37
_diffrn_reflns_number 34171
_diffrn_reflns_theta_full 31.02
_diffrn_reflns_theta_max 31.02
_diffrn_reflns_theta_min 1.53
_exptl_absorpt_coefficient_mu 1.308
_exptl_absorpt_correction_T_max 0.7798
_exptl_absorpt_correction_T_min 0.7272
_exptl_absorpt_correction_type multi-scan
_exptl_absorpt_process_details sadabs
_exptl_crystal_colour colourless
_exptl_crystal_density_diffrn 1.663
_exptl_crystal_density_method 'not measured'
_exptl_crystal_description prism
_exptl_crystal_F_000 3344
_exptl_crystal_size_max 0.26
_exptl_crystal_size_mid 0.22
_exptl_crystal_size_min 0.20
_refine_diff_density_max 1.765
_refine_diff_density_min -1.403
_refine_diff_density_rms 0.126
_refine_ls_extinction_method none
_refine_ls_goodness_of_fit_ref 1.048
_refine_ls_hydrogen_treatment constr
_refine_ls_matrix_type full
_refine_ls_number_parameters 406
_refine_ls_number_reflns 10868
_refine_ls_number_restraints 0
_refine_ls_restrained_S_all 1.048
_refine_ls_R_factor_all 0.0973
_refine_ls_R_factor_gt 0.0454
_refine_ls_shift/su_max 0.001
_refine_ls_shift/su_mean 0.000
_refine_ls_structure_factor_coef Fsqd
_refine_ls_weighting_details 'calc w=1/[\s^2^(Fo^2^)+(0.0308P)^2^+20.4278P] where P=(Fo^2^+2Fc^2^)/3'
_refine_ls_weighting_scheme calc
_refine_ls_wR_factor_gt 0.0904
_refine_ls_wR_factor_ref 0.1137
_reflns_number_gt 6629
_reflns_number_total 10868
_reflns_threshold_expression I>2\s(I)
_cod_data_source_file c3cc47370h.txt
_cod_data_source_block pbad130425
_cod_database_code 7110166

loop_
_symmetry_equiv_pos_as_xyz
'x, y, z'
'x+1/2, -y+1/2, -z+1/2'
'-x, y+1/2, -z'
'-x+1/2, -y, z+1/2'
'-x, -y, -z'
'-x-1/2, y-1/2, z-1/2'
'x, -y-1/2, z'
'x-1/2, y, -z-1/2'

loop_
_atom_site_label
_atom_site_type_symbol
_atom_site_fract_x
_atom_site_fract_y
_atom_site_fract_z
_atom_site_U_iso_or_equiv
_atom_site_adp_type
_atom_site_occupancy
_atom_site_symmetry_multiplicity
_atom_site_calc_flag
_atom_site_refinement_flags
_atom_site_disorder_assembly
_atom_site_disorder_group
C1 C 0.2371(3) 0.2500 0.49981(17) 0.0194(5) Uani 1 2 d S . .
C2 C 0.2510(2) 0.2074(2) 0.41703(13) 0.0267(8) Uani 1 1 d . . .
H2 H 0.2561 0.1713 0.3873 0.032 Uiso 1 1 calc R . .
C3 C 0.1534(2) 0.0263(3) 0.45221(14) 0.0280(8) Uani 1 1 d . . .
C4 C 0.1334(4) -0.0582(3) 0.47944(19) 0.0546(15) Uani 1 1 d . . .
H4A H 0.0844 -0.0828 0.4639 0.082 Uiso 1 1 calc R . .
H4B H 0.1243 -0.0478 0.5168 0.082 Uiso 1 1 calc R . .
H4C H 0.1785 -0.0982 0.4750 0.082 Uiso 1 1 calc R . .
C5 C 0.1685(3) 0.0076(3) 0.39435(15) 0.0372(10) Uani 1 1 d . . .
H5A H 0.2109 -0.0360 0.3910 0.056 Uiso 1 1 calc R . .
H5B H 0.1858 0.0601 0.3767 0.056 Uiso 1 1 calc R . .
H5C H 0.1185 -0.0135 0.3782 0.056 Uiso 1 1 calc R . .
C6 C 0.0814(3) 0.0880(4) 0.4575(2) 0.0529(15) Uani 1 1 d . . .
H6A H 0.0935 0.1414 0.4391 0.079 Uiso 1 1 calc R . .
H6B H 0.0716 0.1001 0.4946 0.079 Uiso 1 1 calc R . .
H6C H 0.0331 0.0616 0.4422 0.079 Uiso 1 1 calc R . .
C7 C 0.3406(2) 0.0338(3) 0.47806(15) 0.0295(8) Uani 1 1 d . . .
C8 C 0.3435(3) -0.0568(3) 0.5013(2) 0.0544(14) Uani 1 1 d . . .
H8A H 0.3098 -0.0952 0.4803 0.082 Uiso 1 1 calc R . .
H8B H 0.3230 -0.0555 0.5373 0.082 Uiso 1 1 calc R . .
H8C H 0.3994 -0.0775 0.5013 0.082 Uiso 1 1 calc R . .
C9 C 0.3686(3) 0.0315(3) 0.42111(17) 0.0461(11) Uani 1 1 d . . .
H9A H 0.3663 0.0893 0.4063 0.069 Uiso 1 1 calc R . .
H9B H 0.3332 -0.0065 0.4010 0.069 Uiso 1 1 calc R . .
H9C H 0.4243 0.0101 0.4195 0.069 Uiso 1 1 calc R . .
C10 C 0.3967(3) 0.0927(4) 0.5094(2) 0.0499(13) Uani 1 1 d . . .
H10A H 0.4520 0.0703 0.5080 0.075 Uiso 1 1 calc R . .
H10B H 0.3785 0.0949 0.5459 0.075 Uiso 1 1 calc R . .
H10C H 0.3954 0.1503 0.4944 0.075 Uiso 1 1 calc R . .
C11 C 0.2142(3) 0.2500 0.66781(17) 0.0166(9) Uani 1 2 d S . .
C12 C 0.2048(3) 0.2077(3) 0.75038(15) 0.0392(11) Uani 1 1 d . . .
H12 H 0.2015 0.1717 0.7803 0.047 Uiso 1 1 calc R . .
C13 C 0.3291(3) 0.0492(3) 0.69993(16) 0.0328(9) Uani 1 1 d . . .
C14 C 0.3542(3) -0.0341(3) 0.6738(2) 0.0565(14) Uani 1 1 d . . .
H14A H 0.3456 -0.0296 0.6359 0.085 Uiso 1 1 calc R . .
H14B H 0.3217 -0.0812 0.6877 0.085 Uiso 1 1 calc R . .
H14C H 0.4116 -0.0450 0.6808 0.085 Uiso 1 1 calc R . .
C15 C 0.3375(4) 0.0388(5) 0.7592(2) 0.074(2) Uani 1 1 d . . .
H15A H 0.3947 0.0317 0.7682 0.112 Uiso 1 1 calc R . .
H15B H 0.3072 -0.0117 0.7706 0.112 Uiso 1 1 calc R . .
H15C H 0.3160 0.0897 0.7767 0.112 Uiso 1 1 calc R . .
C16 C 0.3827(3) 0.1209(4) 0.6801(3) 0.0683(19) Uani 1 1 d . . .
H16A H 0.4395 0.1064 0.6866 0.102 Uiso 1 1 calc R . .
H16B H 0.3692 0.1741 0.6984 0.102 Uiso 1 1 calc R . .
H16C H 0.3741 0.1284 0.6424 0.102 Uiso 1 1 calc R . .
C17 C 0.1429(3) 0.0097(3) 0.70819(17) 0.0340(10) Uani 1 1 d . . .
C18 C 0.1635(9) -0.0850(11) 0.6966(5) 0.043(2) Uani 0.55 1 d P A 1
H18A H 0.2079 -0.1035 0.7194 0.064 Uiso 0.55 1 calc PR A 1
H18B H 0.1798 -0.0909 0.6600 0.064 Uiso 0.55 1 calc PR A 1
H18C H 0.1158 -0.1206 0.7033 0.064 Uiso 0.55 1 calc PR A 1
C19 C 0.1247(11) 0.0187(11) 0.7660(9) 0.057(4) Uani 0.55 1 d P A 1
H19A H 0.0991 0.0743 0.7724 0.086 Uiso 0.55 1 calc PR A 1
H19B H 0.1751 0.0149 0.7859 0.086 Uiso 0.55 1 calc PR A 1
H19C H 0.0880 -0.0271 0.7769 0.086 Uiso 0.55 1 calc PR A 1
C20 C 0.0634(10) 0.0323(12) 0.6760(4) 0.055(4) Uani 0.55 1 d P A 1
H20A H 0.0189 -0.0047 0.6875 0.083 Uiso 0.55 1 calc PR A 1
H20B H 0.0733 0.0232 0.6386 0.083 Uiso 0.55 1 calc PR A 1
H20C H 0.0489 0.0923 0.6821 0.083 Uiso 0.55 1 calc PR A 1
C18B C 0.1447(12) -0.0766(15) 0.6802(6) 0.043(2) Uani 0.45 1 d P A 2
H18D H 0.1990 -0.1013 0.6829 0.064 Uiso 0.45 1 calc PR A 2
H18E H 0.1307 -0.0685 0.6433 0.064 Uiso 0.45 1 calc PR A 2
H18F H 0.1054 -0.1153 0.6965 0.064 Uiso 0.45 1 calc PR A 2
C19B C 0.1540(14) -0.0066(16) 0.7686(11) 0.057(4) Uani 0.45 1 d P A 2
H19D H 0.1602 0.0483 0.7867 0.086 Uiso 0.45 1 calc PR A 2
H19E H 0.2023 -0.0416 0.7744 0.086 Uiso 0.45 1 calc PR A 2
H19F H 0.1064 -0.0365 0.7823 0.086 Uiso 0.45 1 calc PR A 2
C20B C 0.0665(13) 0.0556(15) 0.6995(5) 0.055(4) Uani 0.45 1 d P A 2
H20D H 0.0211 0.0190 0.7098 0.083 Uiso 0.45 1 calc PR A 2
H20E H 0.0616 0.0704 0.6624 0.083 Uiso 0.45 1 calc PR A 2
H20F H 0.0660 0.1080 0.7205 0.083 Uiso 0.45 1 calc PR A 2
C21 C 0.4156(5) 0.7500 0.7970(3) 0.058(2) Uani 1 2 d S . .
C22 C -0.0459(4) 0.2500 0.6386(2) 0.0353(14) Uani 1 2 d S . .
C23 C 0.4279(4) 0.7500 0.3948(3) 0.0428(16) Uani 1 2 d S . .
C24 C 0.6690(6) 0.7500 0.9434(3) 0.071(3) Uani 1 2 d S . .
H24A H 0.6695 0.6989 0.9663 0.085 Uiso 0.50 1 calc PR . .
H24B H 0.6695 0.8011 0.9663 0.085 Uiso 0.50 1 calc PR . .
C25 C 0.5228(9) 0.2500 0.3577(6) 0.155(7) Uani 1 2 d S . .
H25A H 0.5523 0.1990 0.3449 0.186 Uiso 0.50 1 calc PR . .
H25B H 0.5523 0.3010 0.3449 0.186 Uiso 0.50 1 calc PR . .
N1 N 0.24206(19) 0.18097(18) 0.46910(10) 0.0194(5) Uani 1 1 d . . .
N2 N 0.2105(2) 0.1809(2) 0.69819(11) 0.0269(7) Uani 1 1 d . . .
O1 O 0.2799(2) 0.82731(19) 0.79712(11) 0.0432(8) Uani 1 1 d . . .
O2 O 0.3196(3) 0.7500 0.71891(15) 0.0440(12) Uani 1 2 d S . .
O3 O 0.06278(18) 0.17196(19) 0.58467(11) 0.0361(7) Uani 1 1 d . . .
O4 O -0.0420(3) 0.2500 0.53780(18) 0.0471(12) Uani 1 2 d S . .
O5 O 0.2988(2) 0.82779(18) 0.36895(11) 0.0372(7) Uani 1 1 d . . .
O6 O 0.2982(3) 0.7500 0.45098(15) 0.0436(12) Uani 1 2 d S . .
F1 F 0.4554(2) 0.8179(3) 0.77974(16) 0.0908(13) Uani 1 1 d . . .
F2 F 0.4197(3) 0.7500 0.84892(18) 0.096(2) Uani 1 2 d S . .
F3 F -0.09225(18) 0.18118(19) 0.64090(13) 0.0603(9) Uani 1 1 d . . .
F4 F -0.0004(3) 0.2500 0.68134(14) 0.0528(11) Uani 1 2 d S . .
F5 F 0.4588(2) 0.8186(2) 0.41805(14) 0.0718(10) Uani 1 1 d . . .
F6 F 0.4557(3) 0.7500 0.34564(18) 0.0652(13) Uani 1 2 d S . .
P1 P 0.23668(6) 0.07514(6) 0.49066(3) 0.01948(18) Uani 1 1 d . . .
P2 P 0.22412(6) 0.07504(6) 0.67707(3) 0.02249(19) Uani 1 1 d . A .
S1 S 0.31181(10) 0.7500 0.77475(5) 0.0297(3) Uani 1 2 d S . .
S2 S 0.01597(8) 0.2500 0.57947(5) 0.0270(3) Uani 1 2 d S . .
S3 S 0.31773(10) 0.7500 0.39620(5) 0.0272(3) Uani 1 2 d S . .
Ag1 Ag 0.22386(2) 0.2500 0.583520(13) 0.01931(8) Uani 1 2 d S . .
Ag2 Ag 0.211368(19) 0.073876(16) 0.583389(10) 0.02618(7) Uani 1 1 d . A .
Cl1 Cl 0.75366(19) 0.7500 0.90767(13) 0.1475(19) Uani 1 2 d S . .
Cl2 Cl 0.58248(18) 0.7500 0.90955(11) 0.1419(18) Uani 1 2 d S . .
Cl3 Cl 0.4283(3) 0.2500 0.32940(16) 0.166(2) Uani 1 2 d S . .
Cl4 Cl 0.5276(3) 0.2500 0.42188(19) 0.186(2) Uani 1 2 d S . .

loop_
_atom_site_aniso_label
_atom_site_aniso_U_11
_atom_site_aniso_U_22
_atom_site_aniso_U_33
_atom_site_aniso_U_23
_atom_site_aniso_U_13
_atom_site_aniso_U_12
C1 0.0278(14) 0.0165(12) 0.0140(10) 0.000 0.0026(10) 0.000
C2 0.042(2) 0.0243(17) 0.0134(13) -0.0028(14) 0.0045(17) -0.0009(16)
C3 0.030(2) 0.0285(19) 0.0256(17) -0.0087(15) 0.0011(16) -0.0091(17)
C4 0.071(4) 0.048(3) 0.045(3) -0.002(2) 0.002(3) -0.041(3)
C5 0.042(3) 0.042(3) 0.0272(19) -0.0121(18) 0.0007(19) -0.009(2)
C6 0.024(2) 0.074(4) 0.061(3) -0.035(3) -0.004(2) 0.002(2)
C7 0.029(2) 0.027(2) 0.0326(19) -0.0044(16) 0.0045(17) 0.0022(17)
C8 0.058(3) 0.038(3) 0.067(3) 0.007(2) 0.011(3) 0.023(3)
C9 0.038(2) 0.060(3) 0.040(2) -0.006(2) 0.014(2) 0.009(2)
C10 0.027(2) 0.061(3) 0.062(3) -0.025(3) -0.002(2) 0.003(2)
C11 0.025(2) 0.0073(18) 0.0172(19) 0.000 -0.0003(19) 0.000
C12 0.067(3) 0.035(2) 0.0155(14) 0.0040(15) 0.008(2) 0.002(2)
C13 0.029(2) 0.034(2) 0.036(2) 0.0100(17) -0.0093(18) -0.0006(18)
C14 0.041(3) 0.044(3) 0.085(4) 0.006(3) -0.010(3) 0.015(2)
C15 0.065(4) 0.114(6) 0.044(3) 0.005(3) -0.029(3) 0.013(4)
C16 0.031(3) 0.057(4) 0.117(5) 0.037(4) -0.018(3) -0.010(3)
C17 0.027(2) 0.035(2) 0.039(2) 0.0159(18) 0.0079(18) 0.0024(18)
C18 0.038(7) 0.043(5) 0.047(8) 0.008(6) -0.006(5) -0.015(5)
C19 0.070(13) 0.058(11) 0.043(4) 0.010(7) 0.029(9) -0.017(7)
C20 0.026(3) 0.080(10) 0.061(8) 0.040(8) 0.002(7) 0.000(5)
C18B 0.038(7) 0.043(5) 0.047(8) 0.008(6) -0.006(5) -0.015(5)
C19B 0.070(13) 0.058(11) 0.043(4) 0.010(7) 0.029(9) -0.017(7)
C20B 0.026(3) 0.080(10) 0.061(8) 0.040(8) 0.002(7) 0.000(5)
C21 0.046(4) 0.082(6) 0.045(4) 0.000 -0.003(4) 0.000
C22 0.033(3) 0.026(3) 0.047(3) 0.000 0.009(3) 0.000
C23 0.045(4) 0.037(4) 0.046(4) 0.000 -0.003(3) 0.000
C24 0.081(7) 0.086(7) 0.045(4) 0.000 0.004(5) 0.000
C25 0.110(12) 0.209(18) 0.147(14) 0.000 0.069(11) 0.000
N1 0.0278(14) 0.0165(12) 0.0140(10) 0.000 0.0026(10) 0.000
N2 0.0394(19) 0.0263(16) 0.0151(12) 0.0013(11) 0.0030(14) 0.0022(15)
O1 0.066(2) 0.0320(16) 0.0315(14) -0.0021(12) 0.0026(16) 0.0087(16)
O2 0.065(3) 0.047(3) 0.0200(18) 0.000 0.004(2) 0.000
O3 0.0319(15) 0.0372(16) 0.0392(15) -0.0003(14) 0.0042(14) 0.0105(13)
O4 0.049(3) 0.045(3) 0.047(3) 0.000 -0.023(2) 0.000
O5 0.054(2) 0.0295(15) 0.0285(13) 0.0017(11) -0.0021(14) 0.0069(14)
O6 0.063(3) 0.048(3) 0.0202(18) 0.000 0.004(2) 0.000
F1 0.060(2) 0.114(3) 0.098(3) -0.009(2) 0.004(2) -0.039(2)
F2 0.062(3) 0.183(7) 0.042(2) 0.000 -0.022(2) 0.000
F3 0.0498(18) 0.0435(17) 0.087(2) -0.0022(15) 0.0278(17) -0.0189(15)
F4 0.073(3) 0.054(3) 0.0317(18) 0.000 0.006(2) 0.000
F5 0.0500(18) 0.068(2) 0.097(3) -0.024(2) -0.0116(19) -0.0178(17)
F6 0.054(3) 0.075(3) 0.067(3) 0.000 0.026(2) 0.000
P1 0.0248(5) 0.0153(4) 0.0184(4) -0.0020(3) 0.0029(4) -0.0019(4)
P2 0.0270(5) 0.0219(4) 0.0186(4) 0.0047(3) 0.0009(4) 0.0011(4)
S1 0.0429(9) 0.0278(7) 0.0185(6) 0.000 -0.0014(6) 0.000
S2 0.0243(6) 0.0292(7) 0.0274(6) 0.000 -0.0021(6) 0.000
S3 0.0369(8) 0.0256(7) 0.0191(5) 0.000 0.0010(6) 0.000
Ag1 0.0298(2) 0.01600(15) 0.01208(13) 0.000 0.00188(16) 0.000
Ag2 0.04261(17) 0.01856(12) 0.01738(11) 0.00088(10) 0.00239(13) -0.00472(12)
Cl1 0.0597(16) 0.288(6) 0.095(2) 0.000 0.0136(17) 0.000
Cl2 0.0577(16) 0.302(6) 0.0661(16) 0.000 0.0017(14) 0.000
Cl3 0.106(3) 0.272(6) 0.120(3) 0.000 0.052(2) 0.000
Cl4 0.106(3) 0.300(7) 0.151(4) 0.000 0.042(3) 0.000

loop_
_atom_type_symbol
_atom_type_description
_atom_type_scat_dispersion_real
_atom_type_scat_dispersion_imag
_atom_type_scat_source
C C 0.0033 0.0016 'International Tables Vol C Tables 4.2.6.8 and 6.1.1.4'
H H 0.0000 0.0000 'International Tables Vol C Tables 4.2.6.8 and 6.1.1.4'
N N 0.0061 0.0033 'International Tables Vol C Tables 4.2.6.8 and 6.1.1.4'
O O 0.0106 0.0060 'International Tables Vol C Tables 4.2.6.8 and 6.1.1.4'
F F 0.0171 0.0103 'International Tables Vol C Tables 4.2.6.8 and 6.1.1.4'
P P 0.1023 0.0942 'International Tables Vol C Tables 4.2.6.8 and 6.1.1.4'
S S 0.1246 0.1234 'International Tables Vol C Tables 4.2.6.8 and 6.1.1.4'
Ag Ag -0.8971 1.1015 'International Tables Vol C Tables 4.2.6.8 and 6.1.1.4'
Cl Cl 0.1484 0.1585 'International Tables Vol C Tables 4.2.6.8 and 6.1.1.4'

loop_
_geom_angle_atom_site_label_1
_geom_angle_atom_site_label_2
_geom_angle_atom_site_label_3
_geom_angle
_geom_angle_site_symmetry_1
_geom_angle_site_symmetry_3
N1 C1 N1 107.6(4) . 7_565
N1 C1 Ag1 126.19(19) . .
N1 C1 Ag1 126.19(19) 7_565 .
C2 C2 N1 107.12(18) 7_565 .
C2 C2 H2 126.4 7_565 .
N1 C2 H2 126.4 . .
C5 C3 C4 108.1(3) . .
C5 C3 C6 109.4(4) . .
C4 C3 C6 109.5(4) . .
C5 C3 P1 118.0(3) . .
C4 C3 P1 105.9(3) . .
C6 C3 P1 105.7(3) . .
C3 C4 H4A 109.5 . .
C3 C4 H4B 109.5 . .
H4A C4 H4B 109.5 . .
C3 C4 H4C 109.5 . .
H4A C4 H4C 109.5 . .
H4B C4 H4C 109.5 . .
C3 C5 H5A 109.5 . .
C3 C5 H5B 109.5 . .
H5A C5 H5B 109.5 . .
C3 C5 H5C 109.5 . .
H5A C5 H5C 109.5 . .
H5B C5 H5C 109.5 . .
C3 C6 H6A 109.5 . .
C3 C6 H6B 109.5 . .
H6A C6 H6B 109.5 . .
C3 C6 H6C 109.5 . .
H6A C6 H6C 109.5 . .
H6B C6 H6C 109.5 . .
C9 C7 C10 109.2(4) . .
C9 C7 C8 109.7(4) . .
C10 C7 C8 109.3(4) . .
C9 C7 P1 116.9(3) . .
C10 C7 P1 105.1(3) . .
C8 C7 P1 106.3(3) . .
C7 C8 H8A 109.5 . .
C7 C8 H8B 109.5 . .
H8A C8 H8B 109.5 . .
C7 C8 H8C 109.5 . .
H8A C8 H8C 109.5 . .
H8B C8 H8C 109.5 . .
C7 C9 H9A 109.5 . .
C7 C9 H9B 109.5 . .
H9A C9 H9B 109.5 . .
C7 C9 H9C 109.5 . .
H9A C9 H9C 109.5 . .
H9B C9 H9C 109.5 . .
C7 C10 H10A 109.5 . .
C7 C10 H10B 109.5 . .
H10A C10 H10B 109.5 . .
C7 C10 H10C 109.5 . .
H10A C10 H10C 109.5 . .
H10B C10 H10C 109.5 . .
N2 C11 N2 108.4(4) 7_565 .
N2 C11 Ag1 125.8(2) 7_565 .
N2 C11 Ag1 125.8(2) . .
C12 C12 N2 107.4(2) 7_565 .
C12 C12 H12 126.3 7_565 .
N2 C12 H12 126.3 . .
C16 C13 C14 109.0(4) . .
C16 C13 C15 110.9(5) . .
C14 C13 C15 108.7(4) . .
C16 C13 P2 106.1(3) . .
C14 C13 P2 107.4(3) . .
C15 C13 P2 114.5(4) . .
C13 C14 H14A 109.5 . .
C13 C14 H14B 109.5 . .
H14A C14 H14B 109.5 . .
C13 C14 H14C 109.5 . .
H14A C14 H14C 109.5 . .
H14B C14 H14C 109.5 . .
C13 C15 H15A 109.5 . .
C13 C15 H15B 109.5 . .
H15A C15 H15B 109.5 . .
C13 C15 H15C 109.5 . .
H15A C15 H15C 109.5 . .
H15B C15 H15C 109.5 . .
C13 C16 H16A 109.5 . .
C13 C16 H16B 109.5 . .
H16A C16 H16B 109.5 . .
C13 C16 H16C 109.5 . .
H16A C16 H16C 109.5 . .
H16B C16 H16C 109.5 . .
C20B C17 C19 86.1(8) . .
C20B C17 C18B 112.2(11) . .
C19 C17 C18B 122.9(10) . .
C20B C17 C18 128.9(11) . .
C19 C17 C18 108.6(8) . .
C20B C17 C19B 109.1(9) . .
C18B C17 C19B 108.3(11) . .
C18 C17 C19B 90.4(10) . .
C19 C17 C20 108.6(8) . .
C18B C17 C20 88.3(9) . .
C18 C17 C20 107.2(8) . .
C19B C17 C20 129.7(9) . .
C20B C17 P2 106.7(9) . .
C19 C17 P2 120.5(9) . .
C18B C17 P2 105.7(8) . .
C18 C17 P2 106.5(7) . .
C19B C17 P2 115.0(10) . .
C20 C17 P2 104.6(6) . .
C17 C18 H18A 109.5 . .
C17 C18 H18B 109.5 . .
C17 C18 H18C 109.5 . .
C17 C19 H19A 109.5 . .
C17 C19 H19B 109.5 . .
C17 C19 H19C 109.5 . .
C17 C20 H20A 109.5 . .
C17 C20 H20B 109.5 . .
C17 C20 H20C 109.5 . .
C17 C18B H18D 109.5 . .
C17 C18B H18E 109.5 . .
H18D C18B H18E 109.5 . .
C17 C18B H18F 109.5 . .
H18D C18B H18F 109.5 . .
H18E C18B H18F 109.5 . .
C17 C19B H19D 109.5 . .
C17 C19B H19E 109.5 . .
H19D C19B H19E 109.5 . .
C17 C19B H19F 109.5 . .
H19D C19B H19F 109.5 . .
H19E C19B H19F 109.5 . .
C17 C20B H20D 109.5 . .
C17 C20B H20E 109.5 . .
H20D C20B H20E 109.5 . .
C17 C20B H20F 109.5 . .
H20D C20B H20F 109.5 . .
H20E C20B H20F 109.5 . .
F1 C21 F1 106.5(7) . 7_575
F1 C21 F2 107.9(5) . .
F1 C21 F2 107.9(5) 7_575 .
F1 C21 S1 111.5(4) . .
F1 C21 S1 111.5(4) 7_575 .
F2 C21 S1 111.2(6) . .
F3 C22 F3 108.9(5) 7_565 .
F3 C22 F4 107.0(4) 7_565 .
F3 C22 F4 107.0(4) . .
F3 C22 S2 111.2(3) 7_565 .
F3 C22 S2 111.2(3) . .
F4 C22 S2 111.3(4) . .
F5 C23 F5 107.7(6) 7_575 .
F5 C23 F6 106.8(4) 7_575 .
F5 C23 F6 106.8(4) . .
F5 C23 S3 112.0(4) 7_575 .
F5 C23 S3 112.0(4) . .
F6 C23 S3 111.2(5) . .
Cl2 C24 Cl1 115.6(5) . .
Cl2 C24 H24A 108.4 . .
Cl1 C24 H24A 108.4 . .
Cl2 C24 H24B 108.4 . .
Cl1 C24 H24B 108.4 . .
H24A C24 H24B 107.4 . .
Cl4 C25 Cl3 117.6(8) . .
Cl4 C25 H25A 107.9 . .
Cl3 C25 H25A 107.9 . .
Cl4 C25 H25B 107.9 . .
Cl3 C25 H25B 107.9 . .
H25A C25 H25B 107.2 . .
C1 N1 C2 109.1(3) . .
C1 N1 P1 125.2(2) . .
C2 N1 P1 125.7(2) . .
C11 N2 C12 108.4(3) . .
C11 N2 P2 125.4(2) . .
C12 N2 P2 125.7(3) . .
N1 P1 C3 105.07(17) . .
N1 P1 C7 103.11(17) . .
C3 P1 C7 116.75(18) . .
N1 P1 Ag2 109.12(9) . .
C3 P1 Ag2 112.91(12) . .
C7 P1 Ag2 109.13(13) . .
N2 P2 C17 107.03(18) . .
N2 P2 C13 103.04(18) . .
C17 P2 C13 114.57(18) . .
N2 P2 Ag2 107.61(10) . .
C17 P2 Ag2 110.94(15) . .
C13 P2 Ag2 112.94(14) . .
O2 S1 O1 115.43(15) . 7_575
O2 S1 O1 115.43(15) . .
O1 S1 O1 114.4(3) 7_575 .
O2 S1 C21 103.2(3) . .
O1 S1 C21 102.9(2) 7_575 .
O1 S1 C21 102.9(2) . .
O4 S2 O3 115.15(15) . 7_565
O4 S2 O3 115.15(15) . .
O3 S2 O3 114.4(3) 7_565 .
O4 S2 C22 103.9(3) . .
O3 S2 C22 102.90(17) 7_565 .
O3 S2 C22 102.90(17) . .
O5 S3 O5 115.7(2) . 7_575
O5 S3 O6 115.09(15) . .
O5 S3 O6 115.09(15) 7_575 .
O5 S3 C23 102.04(19) . .
O5 S3 C23 102.04(19) 7_575 .
O6 S3 C23 104.1(3) . .
C1 Ag1 C11 178.4(2) . .
C1 Ag1 Ag2 90.368(14) . 7_565
C11 Ag1 Ag2 89.754(14) . 7_565
C1 Ag1 Ag2 90.368(14) . .
C11 Ag1 Ag2 89.754(14) . .
Ag2 Ag1 Ag2 171.41(2) 7_565 .
P2 Ag2 P1 164.93(4) . .
P2 Ag2 Ag1 89.12(3) . .
P1 Ag2 Ag1 88.85(2) . .

loop_
_geom_bond_atom_site_label_1
_geom_bond_atom_site_label_2
_geom_bond_distance
_geom_bond_site_symmetry_2
C1 N1 1.337(4) .
C1 N1 1.337(4) 7_565
C1 Ag1 2.152(4) .
C2 C2 1.332(7) 7_565
C2 N1 1.402(4) .
C2 H2 0.9500 .
C3 C5 1.529(5) .
C3 C4 1.530(6) .
C3 C6 1.537(6) .
C3 P1 1.856(4) .
C4 H4A 0.9800 .
C4 H4B 0.9800 .
C4 H4C 0.9800 .
C5 H5A 0.9800 .
C5 H5B 0.9800 .
C5 H5C 0.9800 .
C6 H6A 0.9800 .
C6 H6B 0.9800 .
C6 H6C 0.9800 .
C7 C9 1.529(6) .
C7 C10 1.533(6) .
C7 C8 1.537(6) .
C7 P1 1.863(4) .
C8 H8A 0.9800 .
C8 H8B 0.9800 .
C8 H8C 0.9800 .
C9 H9A 0.9800 .
C9 H9B 0.9800 .
C9 H9C 0.9800 .
C10 H10A 0.9800 .
C10 H10B 0.9800 .
C10 H10C 0.9800 .
C11 N2 1.332(4) 7_565
C11 N2 1.332(4) .
C11 Ag1 2.161(4) .
C12 C12 1.321(8) 7_565
C12 N2 1.402(5) .
C12 H12 0.9500 .
C13 C16 1.516(6) .
C13 C14 1.520(7) .
C13 C15 1.529(6) .
C13 P2 1.876(4) .
C14 H14A 0.9800 .
C14 H14B 0.9800 .
C14 H14C 0.9800 .
C15 H15A 0.9800 .
C15 H15B 0.9800 .
C15 H15C 0.9800 .
C16 H16A 0.9800 .
C16 H16B 0.9800 .
C16 H16C 0.9800 .
C17 C20B 1.47(2) .
C17 C19 1.51(2) .
C17 C18B 1.53(2) .
C17 C18 1.547(19) .
C17 C19B 1.58(3) .
C17 C20 1.590(16) .
C17 P2 1.866(4) .
C18 H18A 0.9800 .
C18 H18B 0.9800 .
C18 H18C 0.9800 .
C19 H19A 0.9800 .
C19 H19B 0.9800 .
C19 H19C 0.9800 .
C20 H20A 0.9800 .
C20 H20B 0.9800 .
C20 H20C 0.9800 .
C18B H18D 0.9800 .
C18B H18E 0.9800 .
C18B H18F 0.9800 .
C19B H19D 0.9800 .
C19B H19E 0.9800 .
C19B H19F 0.9800 .
C20B H20D 0.9800 .
C20B H20E 0.9800 .
C20B H20F 0.9800 .
C21 F1 1.325(6) .
C21 F1 1.325(6) 7_575
C21 F2 1.329(8) .
C21 S1 1.808(8) .
C22 F3 1.321(4) 7_565
C22 F3 1.321(4) .
C22 F4 1.328(7) .
C22 S2 1.826(6) .
C23 F5 1.328(5) 7_575
C23 F5 1.328(5) .
C23 F6 1.338(8) .
C23 S3 1.822(7) .
C24 Cl2 1.672(10) .
C24 Cl1 1.673(9) .
C24 H24A 0.9900 .
C24 H24B 0.9900 .
C25 Cl4 1.642(15) .
C25 Cl3 1.722(16) .
C25 H25A 0.9900 .
C25 H25B 0.9900 .
N1 P1 1.745(3) .
N2 P2 1.754(3) .
O1 S1 1.437(3) .
O2 S1 1.433(4) .
O3 S2 1.450(3) .
O4 S2 1.433(4) .
O5 S3 1.436(3) .
O6 S3 1.437(4) .
P1 Ag2 2.4076(9) .
P2 Ag2 2.4046(9) .
S1 O1 1.437(3) 7_575
S2 O3 1.450(3) 7_565
S3 O5 1.436(3) 7_575
Ag1 Ag2 2.7599(3) 7_565
Ag1 Ag2 2.7599(3) .

loop_
_geom_torsion_atom_site_label_1
_geom_torsion_atom_site_label_2
_geom_torsion_atom_site_label_3
_geom_torsion_atom_site_label_4
_geom_torsion
_geom_torsion_site_symmetry_1
_geom_torsion_site_symmetry_4
N1 C1 N1 C2 0.4(6) 7_565 .
Ag1 C1 N1 C2 -179.5(3) . .
N1 C1 N1 P1 -178.73(16) 7_565 .
Ag1 C1 N1 P1 1.4(6) . .
C2 C2 N1 C1 -0.3(4) 7_565 .
C2 C2 N1 P1 178.9(2) 7_565 .
N2 C11 N2 C12 -0.4(6) 7_565 .
Ag1 C11 N2 C12 179.9(3) . .
N2 C11 N2 P2 -172.71(16) 7_565 .
Ag1 C11 N2 P2 7.6(6) . .
C12 C12 N2 C11 0.3(4) 7_565 .
C12 C12 N2 P2 172.5(2) 7_565 .
C1 N1 P1 C3 124.6(4) . .
C2 N1 P1 C3 -54.4(4) . .
C1 N1 P1 C7 -112.7(4) . .
C2 N1 P1 C7 68.3(3) . .
C1 N1 P1 Ag2 3.2(4) . .
C2 N1 P1 Ag2 -175.8(3) . .
C5 C3 P1 N1 72.6(4) . .
C4 C3 P1 N1 -166.2(3) . .
C6 C3 P1 N1 -50.1(3) . .
C5 C3 P1 C7 -40.9(4) . .
C4 C3 P1 C7 80.3(3) . .
C6 C3 P1 C7 -163.6(3) . .
C5 C3 P1 Ag2 -168.6(3) . .
C4 C3 P1 Ag2 -47.4(3) . .
C6 C3 P1 Ag2 68.8(3) . .
C9 C7 P1 N1 -62.9(4) . .
C10 C7 P1 N1 58.4(3) . .
C8 C7 P1 N1 174.3(3) . .
C9 C7 P1 C3 51.7(4) . .
C10 C7 P1 C3 173.0(3) . .
C8 C7 P1 C3 -71.1(3) . .
C9 C7 P1 Ag2 -178.8(3) . .
C10 C7 P1 Ag2 -57.5(3) . .
C8 C7 P1 Ag2 58.4(3) . .
C11 N2 P2 C17 -135.5(4) . .
C12 N2 P2 C17 53.5(4) . .
C11 N2 P2 C13 103.3(4) . .
C12 N2 P2 C13 -67.7(4) . .
C11 N2 P2 Ag2 -16.2(4) . .
C12 N2 P2 Ag2 172.8(3) . .
C20B C17 P2 N2 48.4(8) . .
C19 C17 P2 N2 -46.9(7) . .
C18B C17 P2 N2 168.0(6) . .
C18 C17 P2 N2 -171.1(4) . .
C19B C17 P2 N2 -72.7(8) . .
C20 C17 P2 N2 75.6(7) . .
C20B C17 P2 C13 162.0(7) . .
C19 C17 P2 C13 66.6(7) . .
C18B C17 P2 C13 -78.5(6) . .
C18 C17 P2 C13 -57.5(5) . .
C19B C17 P2 C13 40.9(9) . .
C20 C17 P2 C13 -170.9(7) . .
C20B C17 P2 Ag2 -68.7(7) . .
C19 C17 P2 Ag2 -164.0(6) . .
C18B C17 P2 Ag2 50.8(6) . .
C18 C17 P2 Ag2 71.8(5) . .
C19B C17 P2 Ag2 170.2(8) . .
C20 C17 P2 Ag2 -41.5(7) . .
C16 C13 P2 N2 -51.6(4) . .
C14 C13 P2 N2 -168.1(3) . .
C15 C13 P2 N2 71.1(4) . .
C16 C13 P2 C17 -167.5(4) . .
C14 C13 P2 C17 76.1(4) . .
C15 C13 P2 C17 -44.7(5) . .
C16 C13 P2 Ag2 64.2(4) . .
C14 C13 P2 Ag2 -52.3(3) . .
C15 C13 P2 Ag2 -173.1(4) . .
F1 C21 S1 O2 59.5(5) . .
F1 C21 S1 O2 -59.5(5) 7_575 .
F2 C21 S1 O2 180.000(2) . .
F1 C21 S1 O1 179.9(4) . 7_575
F1 C21 S1 O1 60.9(5) 7_575 7_575
F2 C21 S1 O1 -59.59(14) . 7_575
F1 C21 S1 O1 -60.9(5) . .
F1 C21 S1 O1 -179.9(4) 7_575 .
F2 C21 S1 O1 59.59(14) . .
F3 C22 S2 O4 -60.8(4) 7_565 .
F3 C22 S2 O4 60.8(4) . .
F4 C22 S2 O4 180.000(1) . .
F3 C22 S2 O3 59.6(4) 7_565 7_565
F3 C22 S2 O3 -178.8(4) . 7_565
F4 C22 S2 O3 -59.60(14) . 7_565
F3 C22 S2 O3 178.8(4) 7_565 .
F3 C22 S2 O3 -59.6(4) . .
F4 C22 S2 O3 59.60(14) . .
F5 C23 S3 O5 -179.4(4) 7_575 .
F5 C23 S3 O5 59.4(5) . .
F6 C23 S3 O5 -59.97(13) . .
F5 C23 S3 O5 -59.4(5) 7_575 7_575
F5 C23 S3 O5 179.4(4) . 7_575
F6 C23 S3 O5 59.97(13) . 7_575
F5 C23 S3 O6 60.6(4) 7_575 .
F5 C23 S3 O6 -60.6(4) . .
F6 C23 S3 O6 180.0 . .
N1 C1 Ag1 Ag2 -175.8(4) . 7_565
N1 C1 Ag1 Ag2 4.3(4) 7_565 7_565
N1 C1 Ag1 Ag2 -4.3(4) . .
N1 C1 Ag1 Ag2 175.8(4) 7_565 .
N2 C11 Ag1 Ag2 -4.1(4) 7_565 7_565
N2 C11 Ag1 Ag2 175.5(4) . 7_565
N2 C11 Ag1 Ag2 -175.5(4) 7_565 .
N2 C11 Ag1 Ag2 4.1(4) . .
N2 P2 Ag2 P1 95.90(17) . .
C17 P2 Ag2 P1 -147.33(17) . .
C13 P2 Ag2 P1 -17.1(2) . .
N2 P2 Ag2 Ag1 13.59(13) . .
C17 P2 Ag2 Ag1 130.36(15) . .
C13 P2 Ag2 Ag1 -99.44(15) . .
N1 P1 Ag2 P2 -86.87(17) . .
C3 P1 Ag2 P2 156.69(17) . .
C7 P1 Ag2 P2 25.1(2) . .
N1 P1 Ag2 Ag1 -4.53(12) . .
C3 P1 Ag2 Ag1 -120.96(15) . .
C7 P1 Ag2 Ag1 107.45(14) . .
C1 Ag1 Ag2 P2 169.18(14) . .
C11 Ag1 Ag2 P2 -9.19(14) . .
C1 Ag1 Ag2 P1 4.11(14) . .
C11 Ag1 Ag2 P1 -174.26(14) . .
